data_4501153
loop_
_publ_author_name
'Hogan, Greg A.'
'Rath, Nigam P.'
'Beatty, Alicia M.'

_publ_section_title
;
 A Stable Hydrogen-Bonded Coordination Network with Removable Guests
;
_journal_issue 9
_journal_name_full 'Crystal Growth &amp; Design'
_journal_page_first 3740
_journal_paper_doi 10.1021/cg200793f
_journal_volume 11
_journal_year 2011
_chemical_formula_sum 'C36 H38 N4 O10 Zn'
_chemical_formula_weight 752.07
_chemical_name_systematic
; 
 ? 
;
_space_group_IT_number 2
_symmetry_cell_setting triclinic
_symmetry_space_group_name_Hall '-P 1'
_symmetry_space_group_name_H-M 'P -1'
_atom_sites_solution_hydrogens geom
_atom_sites_solution_primary direct
_atom_sites_solution_secondary difmap
_audit_creation_method SHELXL-97
_cell_angle_alpha 89.508(6)
_cell_angle_beta 85.077(7)
_cell_angle_gamma 80.522(6)
_cell_formula_units_Z 1
_cell_length_a 5.1842(5)
_cell_length_b 8.5087(9)
_cell_length_c 19.5787(19)
_cell_measurement_reflns_used 4618
_cell_measurement_temperature 100(2)
_cell_measurement_theta_max 35.07
_cell_measurement_theta_min 2.43
_cell_volume 848.69(15)
_computing_cell_refinement 'Bruker SAINT'
_computing_data_collection 'Bruker APEX2'
_computing_data_reduction 'Bruker SAINT'
_computing_molecular_graphics 'Bruker SHELXTL'
_computing_publication_material 'Bruker SHELXTL'
_computing_structure_refinement 'SHELXL-97 (Sheldrick, 2008)'
_computing_structure_solution 'SHELXS-97 (Sheldrick, 2008)'
_diffrn_ambient_temperature 100(2)
_diffrn_measured_fraction_theta_full 0.997
_diffrn_measured_fraction_theta_max 0.985
_diffrn_measurement_device_type 'Bruker APEX-II CCD'
_diffrn_measurement_method '\f and \w scans'
_diffrn_radiation_monochromator graphite
_diffrn_radiation_source 'fine-focus sealed tube'
_diffrn_radiation_type MoK\a
_diffrn_radiation_wavelength 0.71073
_diffrn_reflns_av_R_equivalents 0.0273
_diffrn_reflns_av_sigmaI/netI 0.0441
_diffrn_reflns_limit_h_max 8
_diffrn_reflns_limit_h_min -8
_diffrn_reflns_limit_k_max 13
_diffrn_reflns_limit_k_min -6
_diffrn_reflns_limit_l_max 31
_diffrn_reflns_limit_l_min -31
_diffrn_reflns_number 14549
_diffrn_reflns_theta_full 25.00
_diffrn_reflns_theta_max 35.30
_diffrn_reflns_theta_min 2.43
_exptl_absorpt_coefficient_mu 0.790
_exptl_absorpt_correction_T_max 0.9238
_exptl_absorpt_correction_T_min 0.7942
_exptl_absorpt_correction_type multi-scan
_exptl_absorpt_process_details 'sadabs v2008/1'
_exptl_crystal_colour colourless
_exptl_crystal_density_diffrn 1.472
_exptl_crystal_density_meas ?
_exptl_crystal_density_method 'not measured'
_exptl_crystal_description rectangular
_exptl_crystal_F_000 392
_exptl_crystal_size_max 0.31
_exptl_crystal_size_mid 0.25
_exptl_crystal_size_min 0.10
_refine_diff_density_max 0.744
_refine_diff_density_min -0.480
_refine_diff_density_rms 0.084
_refine_ls_extinction_method none
_refine_ls_goodness_of_fit_ref 1.031
_refine_ls_hydrogen_treatment mixed
_refine_ls_matrix_type full
_refine_ls_number_parameters 289
_refine_ls_number_reflns 7529
_refine_ls_number_restraints 1
_refine_ls_restrained_S_all 1.031
_refine_ls_R_factor_all 0.0510
_refine_ls_R_factor_gt 0.0407
_refine_ls_shift/su_max 0.000
_refine_ls_shift/su_mean 0.000
_refine_ls_structure_factor_coef Fsqd
_refine_ls_weighting_details 'calc w=1/[\s^2^(Fo^2^)+(0.0531P)^2^+0.2438P] where P=(Fo^2^+2Fc^2^)/3'
_refine_ls_weighting_scheme calc
_refine_ls_wR_factor_gt 0.0981
_refine_ls_wR_factor_ref 0.1039
_reflns_number_gt 6476
_reflns_number_total 7529
_reflns_threshold_expression >2sigma(I)
_cod_data_source_file cg200793f_si_002.cif
_cod_data_source_block 2a
_cod_depositor_comments
;
The following automatic conversions were performed:

'_symmetry_cell_setting' value 'Triclinic' changed to 'triclinic'
according to /home/saulius/struct/CIF-dictionaries/cif_core.dic
dictionary named 'cif_core.dic' version 2.4.1 from 2010-06-29.

Automatic conversion script
Id: cif_fix_values 1715 2011-07-08 13:25:40Z adriana 

The following automatic conversions were performed:

'_exptl_crystal_density_meas' value 'no' was changed to '?' - the
value is perceived as not measured.

Automatic conversion script
Id: cif_fix_values 3008 2015-01-20 13:52:24Z robertas 
;
_cod_original_sg_symbol_H-M P-1
_cod_database_code 4501153

loop_
_symmetry_equiv_pos_as_xyz
'x, y, z'
'-x, -y, -z'

loop_
_atom_site_label
_atom_site_type_symbol
_atom_site_fract_x
_atom_site_fract_y
_atom_site_fract_z
_atom_site_U_iso_or_equiv
_atom_site_adp_type
_atom_site_occupancy
_atom_site_symmetry_multiplicity
_atom_site_calc_flag
_atom_site_refinement_flags
_atom_site_disorder_assembly
_atom_site_disorder_group
Zn1 Zn 1.0000 1.0000 0.0000 0.01078(5) Uani 1 2 d S . .
O1 O 0.68389(18) 1.14802(11) 0.05827(5) 0.01356(15) Uani 1 1 d D . .
O2 O 1.24575(17) 1.01092(10) 0.07773(4) 0.01320(15) Uani 1 1 d . . .
O3 O 1.37550(18) 0.88831(11) 0.17343(4) 0.01463(16) Uani 1 1 d . . .
O4 O 1.0346(2) 0.39010(11) 0.24222(5) 0.02012(19) Uani 1 1 d . . .
O5 O 0.7805(2) 0.28768(12) 0.17438(5) 0.0215(2) Uani 1 1 d . . .
N1 N 0.93789(19) 0.79363(11) 0.05634(5) 0.01066(16) Uani 1 1 d . . .
N2 N 0.4336(2) 0.14261(13) 0.25372(5) 0.0168(2) Uani 1 1 d . A .
H2A H 0.2871 0.2166 0.2503 0.025 Uiso 1 1 calc R . .
H2B H 0.4227 0.0549 0.2286 0.025 Uiso 1 1 calc R . .
H2C H 0.5778 0.1842 0.2376 0.025 Uiso 1 1 calc R . .
C1 C 1.2490(2) 0.90009(13) 0.12211(6) 0.01102(18) Uani 1 1 d . . .
C2 C 1.0824(2) 0.77329(13) 0.11052(6) 0.01050(18) Uani 1 1 d . . .
C3 C 1.0809(2) 0.64407(13) 0.15431(6) 0.01131(18) Uani 1 1 d . . .
H3A H 1.1862 0.6323 0.1920 0.014 Uiso 1 1 calc R . .
C4 C 0.9217(2) 0.53178(13) 0.14197(6) 0.01060(18) Uani 1 1 d . . .
C5 C 0.7731(2) 0.55295(13) 0.08577(6) 0.01212(18) Uani 1 1 d . . .
H5A H 0.6640 0.4780 0.0759 0.015 Uiso 1 1 calc R . .
C6 C 0.7860(2) 0.68536(13) 0.04411(6) 0.01219(18) Uani 1 1 d . . .
H6A H 0.6840 0.6995 0.0058 0.015 Uiso 1 1 calc R . .
C7 C 0.9123(2) 0.39151(13) 0.19023(6) 0.01245(19) Uani 1 1 d . . .
C8 C 0.4549(3) 0.09789(14) 0.32559(6) 0.0170(2) Uani 1 1 d . . .
C11 C 0.4889(3) 0.02010(16) 0.46326(6) 0.0215(3) Uani 1 1 d . . .
C12 C 0.6724(3) -0.04901(19) 0.41326(7) 0.0222(3) Uani 1 1 d . A .
H12A H 0.8146 -0.1253 0.4264 0.027 Uiso 1 1 calc R . .
C13 C 0.6598(3) -0.0124(2) 0.34381(7) 0.0240(3) Uani 1 1 d . A .
C15 C 0.4794(3) 0.5366(2) 0.42974(9) 0.0279(3) Uani 1 1 d . . .
C18 C 0.4558(5) 0.5732(4) 0.35512(12) 0.0607(7) Uani 1 1 d . . .
H18A H 0.3181 0.5207 0.3386 0.091 Uiso 1 1 calc R . .
H18B H 0.6234 0.5340 0.3289 0.091 Uiso 1 1 calc R . .
H18C H 0.4105 0.6886 0.3492 0.091 Uiso 1 1 calc R . .
C9 C 0.2163(5) 0.1400(3) 0.37277(12) 0.0129(4) Uani 0.50 1 d P A 1
H9A H 0.0579 0.1947 0.3569 0.016 Uiso 0.50 1 calc PR A 1
C10 C 0.2310(5) 0.0972(3) 0.44104(12) 0.0130(4) Uani 0.50 1 d P A 1
H10A H 0.0801 0.1166 0.4728 0.016 Uiso 0.50 1 calc PR A 1
C14 C 0.8906(5) -0.0495(4) 0.29353(13) 0.0189(5) Uani 0.50 1 d P A 1
H14A H 0.8570 -0.1264 0.2598 0.028 Uiso 0.50 1 calc PR A 1
H14B H 1.0443 -0.0950 0.3173 0.028 Uiso 0.50 1 calc PR A 1
H14C H 0.9238 0.0484 0.2701 0.028 Uiso 0.50 1 calc PR A 1
C16 C 0.7235(6) 0.4839(4) 0.45573(19) 0.0274(6) Uani 0.50 1 d P . 1
H16A H 0.8896 0.5093 0.4395 0.033 Uiso 0.50 1 calc PR . 1
C17 C 0.3441(6) 0.6343(3) 0.47790(17) 0.0229(5) Uani 0.50 1 d P . 1
H17A H 0.2960 0.7467 0.4753 0.027 Uiso 0.50 1 calc PR . 1
C9' C 0.3210(6) 0.1963(3) 0.37452(12) 0.0154(4) Uani 0.50 1 d P A 2
H9'A H 0.2120 0.2911 0.3619 0.018 Uiso 0.50 1 calc PR A 2
C10' C 0.3410(5) 0.1603(3) 0.44322(12) 0.0152(4) Uani 0.50 1 d P A 2
H10B H 0.2514 0.2333 0.4771 0.018 Uiso 0.50 1 calc PR A 2
C14' C 0.8258(6) -0.1342(4) 0.28793(13) 0.0221(5) Uani 0.50 1 d P A 2
H14D H 0.7062 -0.1730 0.2584 0.033 Uiso 0.50 1 calc PR A 2
H14E H 0.9231 -0.2245 0.3113 0.033 Uiso 0.50 1 calc PR A 2
H14F H 0.9494 -0.0795 0.2600 0.033 Uiso 0.50 1 calc PR A 2
C16' C 0.6315(6) 0.3890(3) 0.45267(16) 0.0218(5) Uani 0.50 1 d P . 2
H16B H 0.6618 0.2877 0.4307 0.026 Uiso 0.50 1 calc PR . 2
C17' C 0.2633(6) 0.5638(4) 0.4766(2) 0.0283(6) Uani 0.50 1 d P . 2
H17B H 0.0874 0.5563 0.4687 0.034 Uiso 0.50 1 calc PR . 2
H1A H 0.717(4) 1.187(2) 0.0912(9) 0.026(5) Uiso 1 1 d D . .
H1B H 0.562(4) 1.109(3) 0.0687(12) 0.033(6) Uiso 1 1 d D . .

loop_
_atom_site_aniso_label
_atom_site_aniso_U_11
_atom_site_aniso_U_22
_atom_site_aniso_U_33
_atom_site_aniso_U_23
_atom_site_aniso_U_13
_atom_site_aniso_U_12
Zn1 0.01284(9) 0.01127(8) 0.00977(8) 0.00392(6) -0.00298(6) -0.00564(6)
O1 0.0140(4) 0.0153(4) 0.0130(4) 0.0004(3) -0.0021(3) -0.0066(3)
O2 0.0152(4) 0.0138(3) 0.0126(4) 0.0045(3) -0.0041(3) -0.0073(3)
O3 0.0180(4) 0.0156(4) 0.0122(4) 0.0013(3) -0.0063(3) -0.0060(3)
O4 0.0304(5) 0.0172(4) 0.0157(4) 0.0061(3) -0.0108(4) -0.0081(4)
O5 0.0364(6) 0.0168(4) 0.0163(4) 0.0051(3) -0.0081(4) -0.0164(4)
N1 0.0122(4) 0.0114(4) 0.0093(4) 0.0015(3) -0.0021(3) -0.0041(3)
N2 0.0294(6) 0.0141(4) 0.0084(4) 0.0024(3) -0.0052(4) -0.0065(4)
C1 0.0118(4) 0.0117(4) 0.0104(4) 0.0002(3) -0.0010(3) -0.0043(3)
C2 0.0121(4) 0.0107(4) 0.0096(4) 0.0014(3) -0.0018(3) -0.0044(3)
C3 0.0136(4) 0.0119(4) 0.0094(4) 0.0021(3) -0.0029(3) -0.0037(4)
C4 0.0126(4) 0.0102(4) 0.0094(4) 0.0011(3) -0.0012(3) -0.0027(3)
C5 0.0144(5) 0.0116(4) 0.0117(4) 0.0019(3) -0.0034(4) -0.0051(4)
C6 0.0137(5) 0.0125(4) 0.0119(4) 0.0023(3) -0.0045(4) -0.0051(4)
C7 0.0169(5) 0.0107(4) 0.0102(4) 0.0016(3) -0.0015(4) -0.0035(4)
C8 0.0312(6) 0.0123(4) 0.0075(4) 0.0016(3) -0.0046(4) -0.0020(4)
C11 0.0350(7) 0.0172(5) 0.0079(4) 0.0005(4) -0.0022(5) 0.0087(5)
C12 0.0138(5) 0.0389(8) 0.0109(5) 0.0067(5) -0.0012(4) 0.0039(5)
C13 0.0136(5) 0.0450(8) 0.0109(5) 0.0074(5) 0.0004(4) 0.0011(5)
C15 0.0239(7) 0.0280(7) 0.0316(8) -0.0011(6) -0.0059(6) -0.0022(5)
C18 0.0452(13) 0.095(2) 0.0352(11) 0.0088(12) -0.0048(9) 0.0087(13)
C9 0.0148(10) 0.0141(9) 0.0102(9) 0.0016(7) -0.0034(7) -0.0022(8)
C10 0.0136(9) 0.0164(10) 0.0088(8) 0.0010(7) -0.0012(7) -0.0014(8)
C14 0.0183(11) 0.0233(12) 0.0134(10) 0.0005(9) 0.0040(9) -0.0010(10)
C16 0.0221(13) 0.0195(12) 0.0410(17) -0.0073(11) -0.0030(12) -0.0037(10)
C17 0.0194(12) 0.0151(11) 0.0336(15) -0.0026(10) -0.0027(10) -0.0009(10)
C9' 0.0244(12) 0.0102(9) 0.0109(9) 0.0016(7) -0.0043(8) 0.0001(9)
C10' 0.0219(11) 0.0134(9) 0.0093(9) -0.0004(7) -0.0022(8) 0.0009(9)
C14' 0.0179(11) 0.0341(15) 0.0106(10) -0.0032(10) -0.0002(8) 0.0060(11)
C16' 0.0195(11) 0.0156(10) 0.0307(14) -0.0058(10) -0.0020(10) -0.0037(9)
C17' 0.0208(13) 0.0161(12) 0.049(2) -0.0056(12) -0.0130(12) 0.0005(10)

loop_
_atom_type_symbol
_atom_type_description
_atom_type_scat_dispersion_real
_atom_type_scat_dispersion_imag
_atom_type_scat_source
C C 0.0033 0.0016 'International Tables Vol C Tables 4.2.6.8 and 6.1.1.4'
H H 0.0000 0.0000 'International Tables Vol C Tables 4.2.6.8 and 6.1.1.4'
N N 0.0061 0.0033 'International Tables Vol C Tables 4.2.6.8 and 6.1.1.4'
O O 0.0106 0.0060 'International Tables Vol C Tables 4.2.6.8 and 6.1.1.4'
Zn Zn 0.2839 1.4301 'International Tables Vol C Tables 4.2.6.8 and 6.1.1.4'

loop_
_geom_angle_atom_site_label_1
_geom_angle_atom_site_label_2
_geom_angle_atom_site_label_3
_geom_angle
_geom_angle_site_symmetry_1
_geom_angle_site_symmetry_3
O2 Zn1 O2 180.0 . 2_775
O2 Zn1 N1 79.70(4) . .
O2 Zn1 N1 100.30(4) 2_775 .
O2 Zn1 N1 100.30(4) . 2_775
O2 Zn1 N1 79.70(4) 2_775 2_775
N1 Zn1 N1 180.0 . 2_775
O2 Zn1 O1 90.87(4) . .
O2 Zn1 O1 89.14(4) 2_775 .
N1 Zn1 O1 92.65(4) . .
N1 Zn1 O1 87.35(4) 2_775 .
O2 Zn1 O1 89.13(4) . 2_775
O2 Zn1 O1 90.86(4) 2_775 2_775
N1 Zn1 O1 87.35(4) . 2_775
N1 Zn1 O1 92.65(4) 2_775 2_775
O1 Zn1 O1 180.00(4) . 2_775
Zn1 O1 H1A 117.1(16) . .
Zn1 O1 H1B 115.5(16) . .
H1A O1 H1B 106(2) . .
C1 O2 Zn1 115.55(7) . .
C6 N1 C2 118.86(10) . .
C6 N1 Zn1 129.51(8) . .
C2 N1 Zn1 111.60(7) . .
C8 N2 H2A 109.5 . .
C8 N2 H2B 109.5 . .
H2A N2 H2B 109.5 . .
C8 N2 H2C 109.5 . .
H2A N2 H2C 109.5 . .
H2B N2 H2C 109.5 . .
O3 C1 O2 125.44(10) . .
O3 C1 C2 118.01(10) . .
O2 C1 C2 116.55(10) . .
N1 C2 C3 122.44(10) . .
N1 C2 C1 116.54(10) . .
C3 C2 C1 121.02(10) . .
C2 C3 C4 118.82(10) . .
C2 C3 H3A 120.6 . .
C4 C3 H3A 120.6 . .
C5 C4 C3 118.59(10) . .
C5 C4 C7 121.74(10) . .
C3 C4 C7 119.67(10) . .
C4 C5 C6 119.17(10) . .
C4 C5 H5A 120.4 . .
C6 C5 H5A 120.4 . .
N1 C6 C5 122.12(11) . .
N1 C6 H6A 118.9 . .
C5 C6 H6A 118.9 . .
O4 C7 O5 125.72(11) . .
O4 C7 C4 116.96(10) . .
O5 C7 C4 117.32(11) . .
C9' C8 C13 118.12(15) . .
C9' C8 N2 118.67(14) . .
C13 C8 N2 120.41(11) . .
C9' C8 C9 31.84(14) . .
C13 C8 C9 120.63(14) . .
N2 C8 C9 116.76(14) . .
C12 C11 C10' 113.74(15) . .
C12 C11 C11 121.39(15) . 2_656
C10' C11 C11 121.67(16) . 2_656
C12 C11 C10 117.03(14) . .
C10' C11 C10 34.16(15) . .
C11 C11 C10 119.12(17) 2_656 .
C11 C12 C13 122.93(13) . .
C11 C12 H12A 118.5 . .
C13 C12 H12A 118.5 . .
C8 C13 C12 118.00(12) . .
C8 C13 C14 117.45(16) . .
C12 C13 C14 122.04(16) . .
C8 C13 C14' 120.53(15) . .
C12 C13 C14' 118.76(16) . .
C14 C13 C14' 31.91(16) . .
C17 C15 C17' 33.75(17) . .
C17 C15 C16 104.9(2) . .
C17' C15 C16 116.9(2) . .
C17 C15 C16' 117.3(2) . .
C17' C15 C16' 104.2(2) . .
C16 C15 C16' 41.14(18) . .
C17 C15 C18 120.4(2) . .
C17' C15 C18 120.9(2) . .
C16 C15 C18 122.0(2) . .
C16' C15 C18 122.11(19) . .
C15 C18 H18A 109.5 . .
C15 C18 H18B 109.5 . .
H18A C18 H18B 109.5 . .
C15 C18 H18C 109.5 . .
H18A C18 H18C 109.5 . .
H18B C18 H18C 109.5 . .
C10 C9 C8 117.8(2) . .
C10 C9 H9A 121.1 . .
C8 C9 H9A 121.1 . .
C9 C10 C11 118.38(19) . .
C9 C10 H10A 120.8 . .
C11 C10 H10A 120.8 . .
C13 C14 H14A 109.5 . .
C13 C14 H14B 109.5 . .
C13 C14 H14C 109.5 . .
C15 C16 C17 104.7(2) . 2_666
C15 C16 H16A 127.7 . .
C17 C16 H16A 127.7 2_666 .
C15 C17 C16 105.4(2) . 2_666
C15 C17 H17A 127.3 . .
C16 C17 H17A 127.3 2_666 .
C8 C9' C10' 120.5(2) . .
C8 C9' H9'A 119.8 . .
C10' C9' H9'A 119.8 . .
C11 C10' C9' 121.18(19) . .
C11 C10' H10B 119.4 . .
C9' C10' H10B 119.4 . .
C13 C14' H14D 109.5 . .
C13 C14' H14E 109.5 . .
H14D C14' H14E 109.5 . .
C13 C14' H14F 109.5 . .
H14D C14' H14F 109.5 . .
H14E C14' H14F 109.5 . .
C15 C16' C17' 104.5(2) . 2_666
C15 C16' H16B 127.7 . .
C17' C16' H16B 127.7 2_666 .
C15 C17' C16' 106.1(2) . 2_666
C15 C17' H17B 126.9 . .
C16' C17' H17B 126.9 2_666 .

loop_
_geom_bond_atom_site_label_1
_geom_bond_atom_site_label_2
_geom_bond_distance
_geom_bond_site_symmetry_2
Zn1 O2 2.0789(9) .
Zn1 O2 2.0790(9) 2_775
Zn1 N1 2.1203(10) .
Zn1 N1 2.1203(10) 2_775
Zn1 O1 2.1442(9) .
Zn1 O1 2.1442(9) 2_775
O1 H1A 0.771(17) .
O1 H1B 0.773(17) .
O2 C1 1.2758(14) .
O3 C1 1.2408(14) .
O4 C7 1.2437(15) .
O5 C7 1.2583(15) .
N1 C6 1.3421(14) .
N1 C2 1.3443(15) .
N2 C8 1.4630(16) .
N2 H2A 0.9100 .
N2 H2B 0.9100 .
N2 H2C 0.9100 .
C1 C2 1.5186(16) .
C2 C3 1.3891(16) .
C3 C4 1.3964(16) .
C3 H3A 0.9500 .
C4 C5 1.3904(16) .
C4 C7 1.5203(16) .
C5 C6 1.3925(16) .
C5 H5A 0.9500 .
C6 H6A 0.9500 .
C8 C9' 1.345(3) .
C8 C13 1.367(2) .
C8 C9 1.475(3) .
C11 C12 1.3690(18) .
C11 C10' 1.381(3) .
C11 C11 1.486(3) 2_656
C11 C10 1.488(3) .
C12 C13 1.3969(19) .
C12 H12A 0.9500 .
C13 C14 1.476(3) .
C13 C14' 1.605(3) .
C15 C17 1.334(3) .
C15 C17' 1.375(4) .
C15 C16 1.408(4) .
C15 C16' 1.458(3) .
C15 C18 1.502(3) .
C18 H18A 0.9800 .
C18 H18B 0.9800 .
C18 H18C 0.9800 .
C9 C10 1.388(3) .
C9 H9A 0.9500 .
C10 H10A 0.9500 .
C14 H14A 0.9800 .
C14 H14B 0.9800 .
C14 H14C 0.9800 .
C16 C17 1.685(5) 2_666
C16 H16A 0.9500 .
C17 C16 1.685(5) 2_666
C17 H17A 0.9500 .
C9' C10' 1.386(3) .
C9' H9'A 0.9500 .
C10' H10B 0.9500 .
C14' H14D 0.9800 .
C14' H14E 0.9800 .
C14' H14F 0.9800 .
C16' C17' 1.609(5) 2_666
C16' H16B 0.9500 .
C17' C16' 1.609(5) 2_666
C17' H17B 0.9500 .

loop_
_geom_torsion_atom_site_label_1
_geom_torsion_atom_site_label_2
_geom_torsion_atom_site_label_3
_geom_torsion_atom_site_label_4
_geom_torsion
_geom_torsion_site_symmetry_1
_geom_torsion_site_symmetry_4
O2 Zn1 O2 C1 -140(32) 2_775 .
N1 Zn1 O2 C1 -0.95(8) . .
N1 Zn1 O2 C1 179.05(8) 2_775 .
O1 Zn1 O2 C1 91.59(8) . .
O1 Zn1 O2 C1 -88.41(8) 2_775 .
O2 Zn1 N1 C6 -178.88(10) . .
O2 Zn1 N1 C6 1.12(10) 2_775 .
N1 Zn1 N1 C6 -162(35) 2_775 .
O1 Zn1 N1 C6 90.72(10) . .
O1 Zn1 N1 C6 -89.28(10) 2_775 .
O2 Zn1 N1 C2 -0.68(7) . .
O2 Zn1 N1 C2 179.32(7) 2_775 .
N1 Zn1 N1 C2 16(35) 2_775 .
O1 Zn1 N1 C2 -91.08(8) . .
O1 Zn1 N1 C2 88.92(8) 2_775 .
Zn1 O2 C1 O3 -177.53(9) . .
Zn1 O2 C1 C2 2.26(12) . .
C6 N1 C2 C3 0.14(16) . .
Zn1 N1 C2 C3 -178.27(8) . .
C6 N1 C2 C1 -179.59(10) . .
Zn1 N1 C2 C1 1.99(12) . .
O3 C1 C2 N1 176.87(10) . .
O2 C1 C2 N1 -2.94(15) . .
O3 C1 C2 C3 -2.87(16) . .
O2 C1 C2 C3 177.32(10) . .
N1 C2 C3 C4 -0.56(17) . .
C1 C2 C3 C4 179.17(9) . .
C2 C3 C4 C5 0.71(16) . .
C2 C3 C4 C7 -178.59(10) . .
C3 C4 C5 C6 -0.49(16) . .
C7 C4 C5 C6 178.80(10) . .
C2 N1 C6 C5 0.10(17) . .
Zn1 N1 C6 C5 178.19(8) . .
C4 C5 C6 N1 0.08(17) . .
C5 C4 C7 O4 -174.04(11) . .
C3 C4 C7 O4 5.24(16) . .
C5 C4 C7 O5 5.55(17) . .
C3 C4 C7 O5 -175.17(11) . .
C10' C11 C12 C13 -18.9(3) . .
C11 C11 C12 C13 -179.07(19) 2_656 .
C10 C11 C12 C13 18.8(3) . .
C9' C8 C13 C12 18.3(3) . .
N2 C8 C13 C12 179.14(13) . .
C9 C8 C13 C12 -18.2(2) . .
C9' C8 C13 C14 -144.1(2) . .
N2 C8 C13 C14 16.7(2) . .
C9 C8 C13 C14 179.4(2) . .
C9' C8 C13 C14' 179.5(2) . .
N2 C8 C13 C14' -19.7(3) . .
C9 C8 C13 C14' 142.9(2) . .
C11 C12 C13 C8 0.2(3) . .
C11 C12 C13 C14 161.8(2) . .
C11 C12 C13 C14' -161.26(19) . .
C9' C8 C9 C10 -78.8(3) . .
C13 C8 C9 C10 16.1(3) . .
N2 C8 C9 C10 179.28(19) . .
C8 C9 C10 C11 3.4(3) . .
C12 C11 C10 C9 -20.2(3) . .
C10' C11 C10 C9 72.9(3) . .
C11 C11 C10 C9 177.3(2) 2_656 .
C17 C15 C16 C17 69.2(3) . 2_666
C17' C15 C16 C17 35.3(3) . 2_666
C16' C15 C16 C17 -45.3(2) . 2_666
C18 C15 C16 C17 -149.0(2) . 2_666
C17' C15 C17 C16 46.6(3) . 2_666
C16 C15 C17 C16 -69.8(3) . 2_666
C16' C15 C17 C16 -27.5(3) . 2_666
C18 C15 C17 C16 147.8(2) . 2_666
C13 C8 C9' C10' -17.2(4) . .
N2 C8 C9' C10' -178.4(2) . .
C9 C8 C9' C10' 86.3(3) . .
C12 C11 C10' C9' 20.2(3) . .
C11 C11 C10' C9' -179.8(3) 2_656 .
C10 C11 C10' C9' -83.5(3) . .
C8 C9' C10' C11 -2.8(4) . .
C17 C15 C16' C17' -35.4(3) . 2_666
C17' C15 C16' C17' -68.8(3) . 2_666
C16 C15 C16' C17' 46.0(3) . 2_666
C18 C15 C16' C17' 149.5(2) . 2_666
C17 C15 C17' C16' -48.2(3) . 2_666
C16 C15 C17' C16' 27.9(3) . 2_666
C16' C15 C17' C16' 70.0(3) . 2_666
C18 C15 C17' C16' -147.8(2) . 2_666
